data_7133674
loop_
_publ_author_name
'Rana, Samim Sohel'
'Manna, Surajit'
'Choudhury, Joyanta'

_publ_section_title
;
 Annulated oxazolium anion-&#x3c0;<sup>+</sup> AIEgens.
;
_journal_issue 78
_journal_name_full 'Chemical communications (Cambridge, England)'
_journal_page_first 10942
_journal_page_last 10945
_journal_paper_doi 10.1039/d4cc03079f
_journal_volume 60
_journal_year 2024
_chemical_formula_moiety 'F6 P, C36 H23 F3 N O, 0.5[CH2Cl2]'
_chemical_formula_sum 'C36.5 H24 Cl F9 N O P'
_chemical_formula_weight 729.99
_space_group_crystal_system monoclinic
_space_group_IT_number 14
_space_group_name_Hall '-P 2ybc'
_space_group_name_H-M_alt 'P 1 21/c 1'
_atom_sites_solution_hydrogens geom
_audit_creation_date 2024-08-24
_audit_creation_method
;
Olex2 1.5-beta
(compiled 2024.02.16 svn.r378c4104 for OlexSys, GUI svn.r6928)
;
_audit_update_record
;
2024-09-02 deposited with the CCDC.	2024-09-03 downloaded from the CCDC.
;
_cell_angle_alpha 90
_cell_angle_beta 109.068(4)
_cell_angle_gamma 90
_cell_formula_units_Z 4
_cell_length_a 14.5509(16)
_cell_length_b 15.3261(17)
_cell_length_c 15.5887(17)
_cell_measurement_reflns_used 2306
_cell_measurement_temperature 140(2)
_cell_measurement_theta_max 27.24
_cell_measurement_theta_min 2.69
_cell_volume 3285.7(6)
_computing_cell_refinement 'SAINT V8.40B (?, 2016)'
_computing_data_collection 'Bruker APEX2'
_computing_data_reduction 'SAINT V8.40B (?, 2016)'
_computing_molecular_graphics 'Olex2 1.5-beta (Dolomanov et al., 2009)'
_computing_publication_material 'Olex2 1.5-beta (Dolomanov et al., 2009)'
_computing_structure_refinement 'SHELXL 2014/7 (Sheldrick, 2015)'
_computing_structure_solution 'olex2.solve (Bourhis et al., 2015)'
_diffrn_ambient_temperature 140.00
_diffrn_measured_fraction_theta_full 0.995
_diffrn_measured_fraction_theta_max 0.994
_diffrn_measurement_device_type 'Bruker APEX-II CCD'
_diffrn_measurement_method '\f and \w scans'
_diffrn_radiation_type MoK\a
_diffrn_radiation_wavelength 0.71073
_diffrn_reflns_av_R_equivalents 0.1743
_diffrn_reflns_av_unetI/netI 0.1090
_diffrn_reflns_Laue_measured_fraction_full 0.995
_diffrn_reflns_Laue_measured_fraction_max 0.994
_diffrn_reflns_limit_h_max 20
_diffrn_reflns_limit_h_min -20
_diffrn_reflns_limit_k_max 21
_diffrn_reflns_limit_k_min -21
_diffrn_reflns_limit_l_max 21
_diffrn_reflns_limit_l_min -21
_diffrn_reflns_number 90788
_diffrn_reflns_point_group_measured_fraction_full 0.995
_diffrn_reflns_point_group_measured_fraction_max 0.994
_diffrn_reflns_theta_full 25.242
_diffrn_reflns_theta_max 30.052
_diffrn_reflns_theta_min 2.129
_exptl_absorpt_coefficient_mu 0.248
_exptl_absorpt_correction_T_max 0.7460
_exptl_absorpt_correction_T_min 0.4221
_exptl_absorpt_correction_type multi-scan
_exptl_absorpt_process_details
;
SADABS-2016/2 (Bruker,2016/2) was used for absorption correction.
wR2(int) was 0.1563 before and 0.1164 after correction.
The Ratio of minimum to maximum transmission is 0.5658.
The \l/2 correction factor is Not present.
;
_exptl_crystal_colour 'clear whiteish colourless'
_exptl_crystal_colour_lustre clear
_exptl_crystal_colour_modifier whiteish
_exptl_crystal_colour_primary colourless
_exptl_crystal_density_diffrn 1.476
_exptl_crystal_description needle
_exptl_crystal_F_000 1484
_exptl_crystal_size_max 0.27
_exptl_crystal_size_mid 0.15
_exptl_crystal_size_min 0.07
_refine_diff_density_max 0.409
_refine_diff_density_min -0.454
_refine_diff_density_rms 0.064
_refine_ls_extinction_method none
_refine_ls_goodness_of_fit_ref 1.008
_refine_ls_hydrogen_treatment constr
_refine_ls_matrix_type full
_refine_ls_number_parameters 433
_refine_ls_number_reflns 9571
_refine_ls_number_restraints 0
_refine_ls_restrained_S_all 1.008
_refine_ls_R_factor_all 0.1260
_refine_ls_R_factor_gt 0.0603
_refine_ls_shift/su_max 0.000
_refine_ls_shift/su_mean 0.000
_refine_ls_structure_factor_coef Fsqd
_refine_ls_weighting_details 'w=1/[\s^2^(Fo^2^)+(0.0704P)^2^+1.5123P] where P=(Fo^2^+2Fc^2^)/3'
_refine_ls_weighting_scheme calc
_refine_ls_wR_factor_gt 0.1493
_refine_ls_wR_factor_ref 0.1896
_reflns_Friedel_coverage 0.000
_reflns_number_gt 5198
_reflns_number_total 9571
_reflns_threshold_expression 'I > 2\s(I)'
_cod_data_source_file d4cc03079f3.cif
_cod_data_source_block final1_a
_cod_depositor_comments 'Adding full bibliography for 7133671--7133675.cif.'
_cod_original_formula_sum 'C36.50 H24 Cl F9 N O P'
_cod_database_code 7133674
_shelx_shelxl_version_number 2014/7
_shelx_space_group_comment
;
The symmetry employed for this shelxl refinement is uniquely defined
by the following loop, which should always be used as a source of
symmetry information in preference to the above space-group names.
They are only intended as comments.
;
_shelx_estimated_absorpt_t_max 0.983
_shelx_estimated_absorpt_t_min 0.936
_olex2_refinement_description
;
1. Fixed Uiso
 At 1.2 times of:
  All C(H) groups
2.a Aromatic/amide H refined with riding coordinates:
 C3(H3), C2(H2), C20(H20), C22(H22), C6(H6), C29(H29), C18(H18), C21(H21),
 C14(H14), C25(H25), C27(H27), C28(H28), C36(H36), C26(H26), C24(H24), C23(H23),
  C16(H16), C17(H17), C32(H32), C35(H35), C15(H15), C33(H33), C34(H34)
;
_smtbx_masks_special_details
;
A solvent mask was calculated and 82 electrons were 
found in a volume of 372\%A^3^ in 1 void per unit cell. 
This is consistent with the presence of 
0.5[CH2Cl2] per formula unit 
which account for 84 electrons 
per unit cell.
;
_olex2_submission_special_instructions 'No special instructions were received'

loop_
_space_group_symop_operation_xyz
'x, y, z'
'-x, y+1/2, -z+1/2'
'-x, -y, -z'
'x, -y-1/2, z-1/2'

loop_
_atom_site_label
_atom_site_type_symbol
_atom_site_fract_x
_atom_site_fract_y
_atom_site_fract_z
_atom_site_U_iso_or_equiv
_atom_site_adp_type
_atom_site_occupancy
_atom_site_site_symmetry_order
_atom_site_calc_flag
_atom_site_refinement_flags_posn
_atom_site_refinement_flags_adp
_atom_site_refinement_flags_occupancy
_atom_site_disorder_assembly
_atom_site_disorder_group
P001 P 0.63925(5) 0.83399(4) 0.85833(4) 0.03561(17) Uani 1 1 d . . . . .
O2 O 0.63058(11) 0.82703(10) 0.55692(10) 0.0292(3) Uani 1 1 d . . . . .
F7 F 0.59565(14) 0.83095(11) 0.75015(10) 0.0551(4) Uani 1 1 d . . . . .
F8 F 0.60309(13) 0.93153(10) 0.85658(10) 0.0510(4) Uani 1 1 d . . . . .
F9 F 0.53773(13) 0.80029(13) 0.86355(13) 0.0630(5) Uani 1 1 d . . . . .
F4 F 0.68253(14) 0.83623(12) 0.96605(10) 0.0623(5) Uani 1 1 d . . . . .
F1 F 0.74359(16) 0.32983(11) 0.77118(13) 0.0745(6) Uani 1 1 d . . . . .
N1 N 0.61507(13) 0.70365(12) 0.62101(11) 0.0261(4) Uani 1 1 d . . . . .
F6 F 0.73959(13) 0.86716(14) 0.85167(13) 0.0696(6) Uani 1 1 d . . . . .
F5 F 0.67471(16) 0.73552(12) 0.85971(13) 0.0715(6) Uani 1 1 d . . . . .
F2 F 0.73351(18) 0.38537(13) 0.89044(14) 0.0841(7) Uani 1 1 d . . . . .
F3 F 0.86283(14) 0.39965(13) 0.86011(18) 0.0945(8) Uani 1 1 d . . . . .
C37 C 0.67751(16) 0.76463(14) 0.61309(14) 0.0273(4) Uani 1 1 d . . . . .
C9 C 0.77738(16) 0.76776(14) 0.66166(14) 0.0275(4) Uani 1 1 d . . . . .
C1 C 0.64957(16) 0.62881(14) 0.67297(14) 0.0275(4) Uani 1 1 d . . . . .
C13 C 0.42886(16) 0.68392(15) 0.56067(15) 0.0310(5) Uani 1 1 d . . . . .
C8 C 0.81293(16) 0.70053(14) 0.72119(15) 0.0281(4) Uani 1 1 d . . . . .
C12 C 0.51977(16) 0.73067(14) 0.56744(14) 0.0277(5) Uani 1 1 d . . . . .
C3 C 0.62854(17) 0.48550(15) 0.72298(16) 0.0333(5) Uani 1 1 d . . . . .
H3 H 0.5879 0.4373 0.7239 0.040 Uiso 1 1 calc R U . . .
C19 C 0.46816(17) 0.86611(15) 0.46354(15) 0.0307(5) Uani 1 1 d . . . . .
C11 C 0.53208(16) 0.80584(15) 0.52819(14) 0.0284(5) Uani 1 1 d . . . . .
C2 C 0.58991(17) 0.55807(14) 0.67380(16) 0.0315(5) Uani 1 1 d . . . . .
H2 H 0.5225 0.5603 0.6402 0.038 Uiso 1 1 calc R U . . .
C30 C 0.83346(16) 0.84393(14) 0.64760(15) 0.0291(5) Uani 1 1 d . . . . .
C7 C 0.75025(16) 0.62778(14) 0.72364(14) 0.0279(5) Uani 1 1 d . . . . .
C4 C 0.72837(17) 0.48184(15) 0.77236(16) 0.0325(5) Uani 1 1 d . . . . .
C20 C 0.37043(18) 0.87218(17) 0.45441(17) 0.0396(6) Uani 1 1 d . . . . .
H20 H 0.3440 0.8369 0.4907 0.048 Uiso 1 1 calc R U . . .
C22 C 0.34894(19) 0.98133(17) 0.33918(17) 0.0398(6) Uani 1 1 d . . . . .
H22 H 0.3080 1.0205 0.2963 0.048 Uiso 1 1 calc R U . . .
C6 C 0.78723(17) 0.55146(15) 0.77282(15) 0.0309(5) Uani 1 1 d . . . . .
H6 H 0.8544 0.5482 0.8070 0.037 Uiso 1 1 calc R U . . .
C29 C 0.88529(18) 0.89758(16) 0.71958(17) 0.0364(5) Uani 1 1 d . . . . .
H29 H 0.8856 0.8851 0.7794 0.044 Uiso 1 1 calc R U . . .
C18 C 0.39201(19) 0.68680(17) 0.63200(18) 0.0393(6) Uani 1 1 d . . . . .
H18 H 0.4253 0.7183 0.6857 0.047 Uiso 1 1 calc R U . . .
C31 C 0.91498(17) 0.70344(15) 0.78492(17) 0.0341(5) Uani 1 1 d . . . . .
C21 C 0.31129(19) 0.93011(18) 0.39182(18) 0.0440(6) Uani 1 1 d . . . . .
H21 H 0.2442 0.9343 0.3854 0.053 Uiso 1 1 calc R U . . .
C5 C 0.7676(2) 0.39977(17) 0.82333(18) 0.0411(6) Uani 1 1 d . . . . .
C14 C 0.38033(19) 0.63765(19) 0.48216(17) 0.0429(6) Uani 1 1 d . . . . .
H14 H 0.4056 0.6356 0.4332 0.052 Uiso 1 1 calc R U . . .
C25 C 0.83285(18) 0.86439(16) 0.56046(17) 0.0372(5) Uani 1 1 d . . . . .
H25 H 0.7970 0.8293 0.5105 0.045 Uiso 1 1 calc R U . . .
C27 C 0.93594(18) 0.98785(17) 0.6182(2) 0.0438(6) Uani 1 1 d . . . . .
H27 H 0.9712 1.0368 0.6082 0.053 Uiso 1 1 calc R U . . .
C28 C 0.93601(18) 0.96850(17) 0.70432(19) 0.0424(6) Uani 1 1 d . . . . .
H28 H 0.9714 1.0044 0.7538 0.051 Uiso 1 1 calc R U . . .
C36 C 0.9310(2) 0.70929(17) 0.87731(17) 0.0411(6) Uani 1 1 d . . . . .
H36 H 0.8774 0.7061 0.8993 0.049 Uiso 1 1 calc R U . . .
C26 C 0.88445(19) 0.93583(17) 0.54628(18) 0.0412(6) Uani 1 1 d . . . . .
H26 H 0.8844 0.9491 0.4867 0.049 Uiso 1 1 calc R U . . .
C24 C 0.50646(18) 0.91823(17) 0.41049(17) 0.0392(6) Uani 1 1 d . . . . .
H24 H 0.5735 0.9144 0.4166 0.047 Uiso 1 1 calc R U . . .
C23 C 0.44640(19) 0.97582(18) 0.34858(17) 0.0427(6) Uani 1 1 d . . . . .
H23 H 0.4725 1.0117 0.3125 0.051 Uiso 1 1 calc R U . . .
C16 C 0.2585(2) 0.5971(2) 0.5468(2) 0.0593(8) Uani 1 1 d . . . . .
H16 H 0.2002 0.5668 0.5424 0.071 Uiso 1 1 calc R U . . .
C17 C 0.3064(2) 0.64349(19) 0.6245(2) 0.0482(7) Uani 1 1 d . . . . .
H17 H 0.2804 0.6457 0.6730 0.058 Uiso 1 1 calc R U . . .
C32 C 0.9941(2) 0.70596(18) 0.7535(2) 0.0482(7) Uani 1 1 d . . . . .
H32 H 0.9846 0.7008 0.6905 0.058 Uiso 1 1 calc R U . . .
C35 C 1.0244(2) 0.71981(19) 0.9383(2) 0.0563(8) Uani 1 1 d . . . . .
H35 H 1.0344 0.7249 1.0014 0.068 Uiso 1 1 calc R U . . .
C15 C 0.2948(2) 0.5946(2) 0.4762(2) 0.0597(8) Uani 1 1 d . . . . .
H15 H 0.2611 0.5631 0.4226 0.072 Uiso 1 1 calc R U . . .
C33 C 1.0884(2) 0.7162(2) 0.8158(3) 0.0651(10) Uani 1 1 d . . . . .
H33 H 1.1428 0.7185 0.7948 0.078 Uiso 1 1 calc R U . . .
C34 C 1.1020(2) 0.7229(2) 0.9070(3) 0.0656(10) Uani 1 1 d . . . . .
H34 H 1.1658 0.7297 0.9487 0.079 Uiso 1 1 calc R U . . .

loop_
_atom_site_aniso_label
_atom_site_aniso_U_11
_atom_site_aniso_U_22
_atom_site_aniso_U_33
_atom_site_aniso_U_23
_atom_site_aniso_U_13
_atom_site_aniso_U_12
P001 0.0425(4) 0.0361(3) 0.0319(3) 0.0057(2) 0.0171(3) 0.0075(3)
O2 0.0256(8) 0.0302(8) 0.0312(8) 0.0032(6) 0.0083(6) -0.0003(6)
F7 0.0796(13) 0.0515(10) 0.0342(8) -0.0025(7) 0.0184(8) 0.0021(9)
F8 0.0662(11) 0.0378(8) 0.0455(9) -0.0017(6) 0.0135(8) 0.0101(8)
F9 0.0577(11) 0.0677(12) 0.0733(12) 0.0063(9) 0.0347(9) -0.0090(9)
F4 0.0797(13) 0.0721(12) 0.0327(8) 0.0128(8) 0.0152(8) 0.0098(10)
F1 0.1008(16) 0.0333(9) 0.0750(13) 0.0011(8) 0.0089(11) 0.0136(10)
N1 0.0245(9) 0.0291(9) 0.0246(9) 0.0013(7) 0.0080(7) 0.0001(7)
F6 0.0452(10) 0.0995(15) 0.0708(12) 0.0165(11) 0.0280(9) -0.0016(10)
F5 0.0987(15) 0.0460(10) 0.0741(13) 0.0085(9) 0.0340(11) 0.0299(10)
F2 0.1212(19) 0.0716(14) 0.0795(14) 0.0429(11) 0.0599(13) 0.0279(13)
F3 0.0405(11) 0.0612(13) 0.155(2) 0.0574(13) -0.0041(12) -0.0007(9)
C37 0.0303(11) 0.0267(11) 0.0253(10) 0.0014(8) 0.0098(9) -0.0004(9)
C9 0.0280(11) 0.0281(11) 0.0285(11) -0.0011(8) 0.0120(9) -0.0003(9)
C1 0.0303(12) 0.0278(11) 0.0269(10) -0.0005(8) 0.0130(9) 0.0011(9)
C13 0.0274(11) 0.0319(11) 0.0337(11) 0.0041(9) 0.0101(9) 0.0012(9)
C8 0.0277(11) 0.0292(11) 0.0292(11) -0.0007(8) 0.0117(9) -0.0003(9)
C12 0.0255(11) 0.0313(11) 0.0264(10) -0.0005(8) 0.0084(8) 0.0018(9)
C3 0.0327(12) 0.0304(12) 0.0384(12) 0.0026(9) 0.0137(10) -0.0026(10)
C19 0.0317(12) 0.0299(11) 0.0297(11) 0.0020(9) 0.0090(9) 0.0045(9)
C11 0.0247(11) 0.0328(11) 0.0278(11) -0.0021(8) 0.0085(8) -0.0010(9)
C2 0.0304(12) 0.0289(11) 0.0362(12) 0.0000(9) 0.0122(9) -0.0014(9)
C30 0.0232(11) 0.0276(11) 0.0361(12) 0.0009(9) 0.0090(9) 0.0005(9)
C7 0.0293(11) 0.0289(11) 0.0270(10) -0.0008(8) 0.0110(9) -0.0017(9)
C4 0.0353(13) 0.0306(12) 0.0335(12) 0.0036(9) 0.0140(10) 0.0009(10)
C20 0.0306(13) 0.0420(14) 0.0470(14) 0.0096(11) 0.0137(11) 0.0043(11)
C22 0.0396(14) 0.0405(14) 0.0362(13) 0.0059(10) 0.0083(10) 0.0106(11)
C6 0.0287(12) 0.0327(12) 0.0305(11) 0.0008(9) 0.0085(9) -0.0002(9)
C29 0.0346(13) 0.0333(13) 0.0391(13) 0.0003(10) 0.0088(10) -0.0007(10)
C18 0.0387(14) 0.0387(14) 0.0443(14) 0.0032(10) 0.0186(11) 0.0018(11)
C31 0.0273(12) 0.0275(11) 0.0450(13) 0.0053(10) 0.0083(10) 0.0003(9)
C21 0.0311(13) 0.0453(15) 0.0539(16) 0.0086(12) 0.0117(12) 0.0084(11)
C5 0.0398(14) 0.0348(13) 0.0485(15) 0.0064(11) 0.0142(12) -0.0009(11)
C14 0.0363(14) 0.0530(16) 0.0392(14) -0.0043(11) 0.0119(11) -0.0116(12)
C25 0.0369(14) 0.0381(13) 0.0387(13) 0.0001(10) 0.0151(10) -0.0054(11)
C27 0.0299(13) 0.0357(14) 0.0664(18) 0.0088(12) 0.0169(12) -0.0020(11)
C28 0.0309(13) 0.0350(13) 0.0547(16) -0.0025(11) 0.0051(11) -0.0052(10)
C36 0.0387(14) 0.0380(14) 0.0401(14) -0.0001(10) 0.0041(11) 0.0048(11)
C26 0.0410(14) 0.0418(14) 0.0450(14) 0.0086(11) 0.0199(11) -0.0015(11)
C24 0.0333(13) 0.0442(14) 0.0420(14) 0.0103(11) 0.0148(11) 0.0075(11)
C23 0.0437(15) 0.0464(15) 0.0416(14) 0.0160(11) 0.0189(12) 0.0091(12)
C16 0.0342(15) 0.060(2) 0.084(2) 0.0095(16) 0.0194(15) -0.0119(14)
C17 0.0419(16) 0.0482(16) 0.0649(19) 0.0143(13) 0.0313(14) 0.0056(13)
C32 0.0358(14) 0.0451(16) 0.0666(18) 0.0183(13) 0.0209(13) 0.0077(12)
C35 0.0516(18) 0.0422(16) 0.0554(17) -0.0071(12) -0.0093(14) 0.0059(13)
C15 0.0450(17) 0.072(2) 0.0555(18) -0.0062(15) 0.0074(14) -0.0227(16)
C33 0.0312(15) 0.0521(19) 0.110(3) 0.0284(18) 0.0198(17) 0.0015(13)
C34 0.0414(18) 0.0486(18) 0.085(2) 0.0116(16) -0.0092(16) -0.0023(14)

loop_
_atom_type_symbol
_atom_type_description
_atom_type_scat_dispersion_real
_atom_type_scat_dispersion_imag
_atom_type_scat_source
C C 0.0033 0.0016 'International Tables Vol C Tables 4.2.6.8 and 6.1.1.4'
H H 0.0000 0.0000 'International Tables Vol C Tables 4.2.6.8 and 6.1.1.4'
Cl Cl 0.1484 0.1585 'International Tables Vol C Tables 4.2.6.8 and 6.1.1.4'
F F 0.0171 0.0103 'International Tables Vol C Tables 4.2.6.8 and 6.1.1.4'
N N 0.0061 0.0033 'International Tables Vol C Tables 4.2.6.8 and 6.1.1.4'
O O 0.0106 0.0060 'International Tables Vol C Tables 4.2.6.8 and 6.1.1.4'
P P 0.1023 0.0942 'International Tables Vol C Tables 4.2.6.8 and 6.1.1.4'

loop_
_geom_angle_atom_site_label_1
_geom_angle_atom_site_label_2
_geom_angle_atom_site_label_3
_geom_angle
_geom_angle_site_symmetry_1
_geom_angle_site_symmetry_3
_geom_angle_publ_flag
F8 P001 F7 89.67(9) . . ?
F8 P001 F9 89.91(10) . . ?
F8 P001 F4 90.71(9) . . ?
F8 P001 F5 179.51(12) . . ?
F9 P001 F7 89.39(10) . . ?
F9 P001 F5 89.65(11) . . ?
F4 P001 F7 179.56(11) . . ?
F4 P001 F9 90.40(10) . . ?
F4 P001 F5 89.51(10) . . ?
F6 P001 F7 89.82(10) . . ?
F6 P001 F8 90.24(11) . . ?
F6 P001 F9 179.20(11) . . ?
F6 P001 F4 90.38(11) . . ?
F6 P001 F5 90.20(12) . . ?
F5 P001 F7 90.10(10) . . ?
C37 O2 C11 107.34(17) . . ?
C37 N1 C1 120.03(18) . . ?
C37 N1 C12 107.63(18) . . ?
C1 N1 C12 132.31(18) . . ?
O2 C37 N1 110.27(19) . . ?
O2 C37 C9 123.4(2) . . ?
N1 C37 C9 126.1(2) . . ?
C37 C9 C30 118.07(19) . . ?
C8 C9 C37 115.8(2) . . ?
C8 C9 C30 126.1(2) . . ?
N1 C1 C7 116.18(19) . . ?
C2 C1 N1 122.5(2) . . ?
C2 C1 C7 121.3(2) . . ?
C18 C13 C12 120.0(2) . . ?
C18 C13 C14 120.3(2) . . ?
C14 C13 C12 119.7(2) . . ?
C9 C8 C7 119.7(2) . . ?
C9 C8 C31 120.1(2) . . ?
C7 C8 C31 120.21(19) . . ?
N1 C12 C13 125.27(19) . . ?
C11 C12 N1 105.47(19) . . ?
C11 C12 C13 129.2(2) . . ?
C2 C3 H3 119.9 . . ?
C2 C3 C4 120.2(2) . . ?
C4 C3 H3 119.9 . . ?
C20 C19 C11 121.1(2) . . ?
C20 C19 C24 119.8(2) . . ?
C24 C19 C11 119.1(2) . . ?
O2 C11 C19 115.60(19) . . ?
C12 C11 O2 109.25(19) . . ?
C12 C11 C19 135.1(2) . . ?
C1 C2 H2 120.1 . . ?
C3 C2 C1 119.8(2) . . ?
C3 C2 H2 120.1 . . ?
C29 C30 C9 121.6(2) . . ?
C25 C30 C9 119.6(2) . . ?
C25 C30 C29 118.8(2) . . ?
C1 C7 C8 121.4(2) . . ?
C6 C7 C1 117.0(2) . . ?
C6 C7 C8 121.5(2) . . ?
C3 C4 C5 118.1(2) . . ?
C6 C4 C3 120.4(2) . . ?
C6 C4 C5 121.5(2) . . ?
C19 C20 H20 120.2 . . ?
C19 C20 C21 119.6(2) . . ?
C21 C20 H20 120.2 . . ?
C21 C22 H22 120.0 . . ?
C21 C22 C23 119.9(2) . . ?
C23 C22 H22 120.0 . . ?
C7 C6 H6 119.4 . . ?
C4 C6 C7 121.3(2) . . ?
C4 C6 H6 119.4 . . ?
C30 C29 H29 119.8 . . ?
C28 C29 C30 120.3(2) . . ?
C28 C29 H29 119.8 . . ?
C13 C18 H18 120.3 . . ?
C17 C18 C13 119.5(3) . . ?
C17 C18 H18 120.3 . . ?
C36 C31 C8 119.1(2) . . ?
C36 C31 C32 119.1(2) . . ?
C32 C31 C8 121.6(2) . . ?
C20 C21 H21 119.7 . . ?
C22 C21 C20 120.6(2) . . ?
C22 C21 H21 119.7 . . ?
F1 C5 C4 112.1(2) . . ?
F2 C5 F1 105.1(2) . . ?
F2 C5 F3 105.7(2) . . ?
F2 C5 C4 112.7(2) . . ?
F3 C5 F1 107.2(2) . . ?
F3 C5 C4 113.4(2) . . ?
C13 C14 H14 120.3 . . ?
C15 C14 C13 119.3(3) . . ?
C15 C14 H14 120.3 . . ?
C30 C25 H25 119.9 . . ?
C26 C25 C30 120.2(2) . . ?
C26 C25 H25 119.9 . . ?
C28 C27 H27 120.1 . . ?
C28 C27 C26 119.7(2) . . ?
C26 C27 H27 120.1 . . ?
C29 C28 H28 119.7 . . ?
C27 C28 C29 120.6(2) . . ?
C27 C28 H28 119.7 . . ?
C31 C36 H36 119.6 . . ?
C31 C36 C35 120.8(3) . . ?
C35 C36 H36 119.6 . . ?
C25 C26 H26 119.8 . . ?
C27 C26 C25 120.4(2) . . ?
C27 C26 H26 119.8 . . ?
C19 C24 H24 120.1 . . ?
C23 C24 C19 119.7(2) . . ?
C23 C24 H24 120.1 . . ?
C22 C23 C24 120.3(2) . . ?
C22 C23 H23 119.8 . . ?
C24 C23 H23 119.8 . . ?
C17 C16 H16 119.9 . . ?
C15 C16 H16 119.9 . . ?
C15 C16 C17 120.2(3) . . ?
C18 C17 H17 119.9 . . ?
C16 C17 C18 120.3(3) . . ?
C16 C17 H17 119.9 . . ?
C31 C32 H32 120.2 . . ?
C31 C32 C33 119.5(3) . . ?
C33 C32 H32 120.2 . . ?
C36 C35 H35 120.1 . . ?
C34 C35 C36 119.8(3) . . ?
C34 C35 H35 120.1 . . ?
C14 C15 H15 119.8 . . ?
C16 C15 C14 120.5(3) . . ?
C16 C15 H15 119.8 . . ?
C32 C33 H33 120.0 . . ?
C34 C33 C32 120.0(3) . . ?
C34 C33 H33 120.0 . . ?
C35 C34 C33 120.6(3) . . ?
C35 C34 H34 119.7 . . ?
C33 C34 H34 119.7 . . ?

loop_
_geom_bond_atom_site_label_1
_geom_bond_atom_site_label_2
_geom_bond_distance
_geom_bond_site_symmetry_2
_geom_bond_publ_flag
P001 F7 1.5967(16) . ?
P001 F8 1.5821(16) . ?
P001 F9 1.5917(18) . ?
P001 F4 1.5895(16) . ?
P001 F6 1.5812(18) . ?
P001 F5 1.5929(18) . ?
O2 C37 1.325(3) . ?
O2 C11 1.393(3) . ?
F1 C5 1.322(3) . ?
N1 C37 1.337(3) . ?
N1 C1 1.399(3) . ?
N1 C12 1.427(3) . ?
F2 C5 1.315(3) . ?
F3 C5 1.315(3) . ?
C37 C9 1.403(3) . ?
C9 C8 1.370(3) . ?
C9 C30 1.481(3) . ?
C1 C2 1.392(3) . ?
C1 C7 1.419(3) . ?
C13 C12 1.477(3) . ?
C13 C18 1.384(3) . ?
C13 C14 1.391(3) . ?
C8 C7 1.449(3) . ?
C8 C31 1.493(3) . ?
C12 C11 1.344(3) . ?
C3 H3 0.9500 . ?
C3 C2 1.364(3) . ?
C3 C4 1.405(3) . ?
C19 C11 1.457(3) . ?
C19 C20 1.385(3) . ?
C19 C24 1.391(3) . ?
C2 H2 0.9500 . ?
C30 C29 1.397(3) . ?
C30 C25 1.391(3) . ?
C7 C6 1.406(3) . ?
C4 C6 1.367(3) . ?
C4 C5 1.498(3) . ?
C20 H20 0.9500 . ?
C20 C21 1.390(3) . ?
C22 H22 0.9500 . ?
C22 C21 1.372(4) . ?
C22 C23 1.380(4) . ?
C6 H6 0.9500 . ?
C29 H29 0.9500 . ?
C29 C28 1.377(3) . ?
C18 H18 0.9500 . ?
C18 C17 1.383(4) . ?
C31 C36 1.385(3) . ?
C31 C32 1.391(4) . ?
C21 H21 0.9500 . ?
C14 H14 0.9500 . ?
C14 C15 1.384(4) . ?
C25 H25 0.9500 . ?
C25 C26 1.386(3) . ?
C27 H27 0.9500 . ?
C27 C28 1.375(4) . ?
C27 C26 1.380(4) . ?
C28 H28 0.9500 . ?
C36 H36 0.9500 . ?
C36 C35 1.391(4) . ?
C26 H26 0.9500 . ?
C24 H24 0.9500 . ?
C24 C23 1.387(3) . ?
C23 H23 0.9500 . ?
C16 H16 0.9500 . ?
C16 C17 1.381(4) . ?
C16 C15 1.369(5) . ?
C17 H17 0.9500 . ?
C32 H32 0.9500 . ?
C32 C33 1.407(4) . ?
C35 H35 0.9500 . ?
C35 C34 1.369(5) . ?
C15 H15 0.9500 . ?
C33 H33 0.9500 . ?
C33 C34 1.373(5) . ?
C34 H34 0.9500 . ?

loop_
_geom_torsion_atom_site_label_1
_geom_torsion_atom_site_label_2
_geom_torsion_atom_site_label_3
_geom_torsion_atom_site_label_4
_geom_torsion
_geom_torsion_site_symmetry_1
_geom_torsion_site_symmetry_2
_geom_torsion_site_symmetry_3
_geom_torsion_site_symmetry_4
_geom_torsion_publ_flag
O2 C37 C9 C8 175.9(2) . . . . ?
O2 C37 C9 C30 -1.5(3) . . . . ?
N1 C37 C9 C8 1.2(3) . . . . ?
N1 C37 C9 C30 -176.1(2) . . . . ?
N1 C1 C2 C3 177.4(2) . . . . ?
N1 C1 C7 C8 0.1(3) . . . . ?
N1 C1 C7 C6 -177.02(18) . . . . ?
N1 C12 C11 O2 -1.3(2) . . . . ?
N1 C12 C11 C19 177.0(2) . . . . ?
C37 O2 C11 C12 0.2(2) . . . . ?
C37 O2 C11 C19 -178.48(18) . . . . ?
C37 N1 C1 C2 -171.1(2) . . . . ?
C37 N1 C1 C7 7.4(3) . . . . ?
C37 N1 C12 C13 -177.0(2) . . . . ?
C37 N1 C12 C11 1.9(2) . . . . ?
C37 C9 C8 C7 6.4(3) . . . . ?
C37 C9 C8 C31 -172.0(2) . . . . ?
C37 C9 C30 C29 122.1(2) . . . . ?
C37 C9 C30 C25 -56.2(3) . . . . ?
C9 C8 C7 C1 -7.1(3) . . . . ?
C9 C8 C7 C6 169.8(2) . . . . ?
C9 C8 C31 C36 114.2(3) . . . . ?
C9 C8 C31 C32 -61.7(3) . . . . ?
C9 C30 C29 C28 -179.3(2) . . . . ?
C9 C30 C25 C26 179.6(2) . . . . ?
C1 N1 C37 O2 176.23(17) . . . . ?
C1 N1 C37 C9 -8.5(3) . . . . ?
C1 N1 C12 C13 5.3(4) . . . . ?
C1 N1 C12 C11 -175.8(2) . . . . ?
C1 C7 C6 C4 -0.6(3) . . . . ?
C13 C12 C11 O2 177.5(2) . . . . ?
C13 C12 C11 C19 -4.1(4) . . . . ?
C13 C18 C17 C16 0.6(4) . . . . ?
C13 C14 C15 C16 -0.3(5) . . . . ?
C8 C9 C30 C29 -55.0(3) . . . . ?
C8 C9 C30 C25 126.8(3) . . . . ?
C8 C7 C6 C4 -177.7(2) . . . . ?
C8 C31 C36 C35 -174.3(2) . . . . ?
C8 C31 C32 C33 174.6(2) . . . . ?
C12 N1 C37 O2 -1.8(2) . . . . ?
C12 N1 C37 C9 173.4(2) . . . . ?
C12 N1 C1 C2 6.4(3) . . . . ?
C12 N1 C1 C7 -175.1(2) . . . . ?
C12 C13 C18 C17 179.4(2) . . . . ?
C12 C13 C14 C15 -179.5(3) . . . . ?
C3 C4 C6 C7 -0.7(3) . . . . ?
C3 C4 C5 F1 52.3(3) . . . . ?
C3 C4 C5 F2 -66.1(3) . . . . ?
C3 C4 C5 F3 173.9(2) . . . . ?
C19 C20 C21 C22 -0.1(4) . . . . ?
C19 C24 C23 C22 -0.3(4) . . . . ?
C11 O2 C37 N1 1.1(2) . . . . ?
C11 O2 C37 C9 -174.3(2) . . . . ?
C11 C19 C20 C21 -179.7(2) . . . . ?
C11 C19 C24 C23 179.9(2) . . . . ?
C2 C1 C7 C8 178.5(2) . . . . ?
C2 C1 C7 C6 1.4(3) . . . . ?
C2 C3 C4 C6 1.2(3) . . . . ?
C2 C3 C4 C5 -178.5(2) . . . . ?
C30 C9 C8 C7 -176.5(2) . . . . ?
C30 C9 C8 C31 5.1(3) . . . . ?
C30 C29 C28 C27 0.4(4) . . . . ?
C30 C25 C26 C27 -0.7(4) . . . . ?
C7 C1 C2 C3 -1.0(3) . . . . ?
C7 C8 C31 C36 -64.2(3) . . . . ?
C7 C8 C31 C32 120.0(3) . . . . ?
C4 C3 C2 C1 -0.3(3) . . . . ?
C20 C19 C11 O2 -156.5(2) . . . . ?
C20 C19 C11 C12 25.3(4) . . . . ?
C20 C19 C24 C23 -0.2(4) . . . . ?
C6 C4 C5 F1 -127.3(3) . . . . ?
C6 C4 C5 F2 114.3(3) . . . . ?
C6 C4 C5 F3 -5.7(4) . . . . ?
C29 C30 C25 C26 1.2(4) . . . . ?
C18 C13 C12 N1 74.2(3) . . . . ?
C18 C13 C12 C11 -104.4(3) . . . . ?
C18 C13 C14 C15 0.0(4) . . . . ?
C31 C8 C7 C1 171.2(2) . . . . ?
C31 C8 C7 C6 -11.8(3) . . . . ?
C31 C36 C35 C34 -1.2(4) . . . . ?
C31 C32 C33 C34 0.5(4) . . . . ?
C21 C22 C23 C24 0.5(4) . . . . ?
C5 C4 C6 C7 178.9(2) . . . . ?
C14 C13 C12 N1 -106.2(3) . . . . ?
C14 C13 C12 C11 75.2(3) . . . . ?
C14 C13 C18 C17 -0.2(4) . . . . ?
C25 C30 C29 C28 -1.0(4) . . . . ?
C28 C27 C26 C25 0.1(4) . . . . ?
C36 C31 C32 C33 -1.3(4) . . . . ?
C36 C35 C34 C33 0.4(5) . . . . ?
C26 C27 C28 C29 0.1(4) . . . . ?
C24 C19 C11 O2 23.5(3) . . . . ?
C24 C19 C11 C12 -154.8(3) . . . . ?
C24 C19 C20 C21 0.3(4) . . . . ?
C23 C22 C21 C20 -0.4(4) . . . . ?
C17 C16 C15 C14 0.7(5) . . . . ?
C32 C31 C36 C35 1.6(4) . . . . ?
C32 C33 C34 C35 -0.1(5) . . . . ?
C15 C16 C17 C18 -0.9(5) . . . . ?

loop_
_smtbx_masks_void_nr
_smtbx_masks_void_average_x
_smtbx_masks_void_average_y
_smtbx_masks_void_average_z
_smtbx_masks_void_volume
_smtbx_masks_void_count_electrons
_smtbx_masks_void_content
1 0.000 0.000 0.000 186.1 41.2 '1 CH2Cl2'
2 0.000 0.500 0.500 186.1 41.2 '1 CH2Cl2'
